data_1550964
loop_
_publ_author_name
'Yorimoto, Sadaiwa'
'Tsubouchi, Akira'
'Mizoguchi, Haruki'
'Oikawa, Hideaki'
'Tsunekawa, Yoshiaki'
'Ichino, Tomoya'
'Maeda, Satoshi'
'Oguri, Hiroki'

_publ_section_title
;
 Zn(OTf)2-mediated annulations of N-propargylated tetrahydrocarbolines:
 divergent synthesis of four distinct alkaloidal scaffolds
;
_journal_name_full 'Chemical Science'
_journal_paper_doi 10.1039/C9SC01507H
_journal_year 2019
_chemical_formula_moiety 'C16 H18 N2'
_chemical_formula_sum 'C16 H18 N2'
_chemical_formula_weight 238.33
_space_group_IT_number 19
_symmetry_cell_setting orthorhombic
_symmetry_Int_Tables_number 19
_symmetry_space_group_name_Hall 'P 2ac 2ab'
_symmetry_space_group_name_H-M 'P 21 21 21'
_atom_sites_solution_hydrogens geom
_atom_sites_solution_primary direct
_atom_sites_solution_secondary difmap
_audit_update_record
;
2019-03-27 deposited with the CCDC.    2019-04-24 downloaded from the CCDC.
;
_cell_angle_alpha 90.0000
_cell_angle_beta 90.0000
_cell_angle_gamma 90.0000
_cell_formula_units_Z 4
_cell_length_a 7.1973(16)
_cell_length_b 11.006(3)
_cell_length_c 16.413(4)
_cell_measurement_reflns_used 8490
_cell_measurement_temperature 173
_cell_measurement_theta_max 27.60
_cell_measurement_theta_min 3.09
_cell_volume 1300.1(6)
_computing_cell_refinement 'CrystalClear-SM Expert 2.0 r15'
_computing_data_collection 'CrystalClear-SM Expert 2.0 r15 (Rigaku, 2011)'
_computing_data_reduction 'CrystalClear-SM Expert 2.0 r15'
_computing_molecular_graphics 'CrystalStructure 4.0'
_computing_publication_material 'CrystalStructure 4.0 (Rigaku, 2010)'
_computing_structure_refinement 'SHELXL97 (Sheldrick, 2008)'
_computing_structure_solution 'SHELXD (Schneider, et al., 2002)'
_diffrn_ambient_temperature 173
_diffrn_detector_area_resol_mean 6.849
_diffrn_measured_fraction_theta_full 0.998
_diffrn_measured_fraction_theta_max 0.998
_diffrn_measurement_device_type 'Rigaku XtaLAB mini'
_diffrn_measurement_method \w
_diffrn_radiation_type 'Mo K\a'
_diffrn_radiation_wavelength 0.71075
_diffrn_reflns_av_R_equivalents 0.1697
_diffrn_reflns_limit_h_max 9
_diffrn_reflns_limit_h_min -9
_diffrn_reflns_limit_k_max 14
_diffrn_reflns_limit_k_min -14
_diffrn_reflns_limit_l_max 21
_diffrn_reflns_limit_l_min -21
_diffrn_reflns_number 12176
_diffrn_reflns_theta_full 27.48
_diffrn_reflns_theta_max 27.48
_diffrn_standards_number 0
_exptl_absorpt_coefficient_mu 0.072
_exptl_absorpt_correction_T_max 0.986
_exptl_absorpt_correction_T_min 0.661
_exptl_absorpt_correction_type multi-scan
_exptl_absorpt_process_details 'REQAB (Rigaku, 1998)'
_exptl_crystal_colour Colorless
_exptl_crystal_density_diffrn 1.218
_exptl_crystal_density_method 'not measured'
_exptl_crystal_description Prism
_exptl_crystal_F_000 512.00
_exptl_crystal_size_max 0.300
_exptl_crystal_size_mid 0.250
_exptl_crystal_size_min 0.200
_refine_diff_density_max 0.160
_refine_diff_density_min -0.170
_refine_ls_abs_structure_details 'Flack, H. D. (1983), Acta Cryst. A39, 876-881.  1249 Friedel Pairs'
_refine_ls_abs_structure_Flack 0.00000
_refine_ls_extinction_coef 0.018(4)
_refine_ls_extinction_method SHELXL
_refine_ls_goodness_of_fit_ref 0.999
_refine_ls_hydrogen_treatment constr
_refine_ls_number_parameters 164
_refine_ls_number_reflns 2978
_refine_ls_number_restraints 0
_refine_ls_R_factor_gt 0.0668
_refine_ls_shift/su_max 0.000
_refine_ls_structure_factor_coef Fsqd
_refine_ls_weighting_details 'w = 1/[\s^2^(Fo^2^)+(0.0481P)^2^+0.0000P] where P=(Fo^2^+2Fc^2^)/3'
_refine_ls_weighting_scheme calc
_refine_ls_wR_factor_ref 0.1419
_reflns_number_gt 1611
_reflns_number_total 2978
_reflns_threshold_expression F^2^>2.0\s(F^2^)
_cod_data_source_file c9sc01507h2.cif
_cod_data_source_block User-defined
_cod_original_cell_volume 1300.1(5)
_cod_database_code 1550964

loop_
_symmetry_equiv_pos_site_id
_symmetry_equiv_pos_as_xyz
1 +X,+Y,+Z
2 1/2+X,1/2-Y,-Z
3 -X,1/2+Y,1/2-Z
4 1/2-X,-Y,1/2+Z

loop_
_atom_site_label
_atom_site_type_symbol
_atom_site_fract_x
_atom_site_fract_y
_atom_site_fract_z
_atom_site_U_iso_or_equiv
_atom_site_adp_type
_atom_site_occupancy
_atom_site_symmetry_multiplicity
_atom_site_calc_flag
_atom_site_refinement_flags
N1 N 0.0973(5) 0.8756(3) 0.1328(2) 0.0426(9) Uani 1.0 4 d .
N2 N -0.3452(5) 0.7485(4) 0.2045(2) 0.0508(10) Uani 1.0 4 d .
C3 C -0.1445(7) 1.0657(4) -0.0135(3) 0.0454(12) Uani 1.0 4 d .
C4 C -0.1028(6) 0.9828(4) 0.0462(3) 0.0364(10) Uani 1.0 4 d .
C5 C 0.0800(6) 0.9645(4) 0.0698(3) 0.0380(10) Uani 1.0 4 d .
C6 C 0.2239(7) 1.0289(4) 0.0351(3) 0.0483(12) Uani 1.0 4 d .
C7 C 0.1819(7) 1.1124(4) -0.0253(3) 0.0533(13) Uani 1.0 4 d .
C8 C 0.0002(8) 1.1315(4) -0.0494(3) 0.0527(13) Uani 1.0 4 d .
C9 C -0.2194(6) 0.9024(4) 0.0984(3) 0.0341(10) Uani 1.0 4 d .
C10 C -0.3345(6) 0.8017(4) 0.0561(3) 0.0458(12) Uani 1.0 4 d .
C11 C -0.4101(7) 0.7161(4) 0.1225(3) 0.0576(14) Uani 1.0 4 d .
C12 C -0.4187(7) 0.8716(4) 0.2205(3) 0.0553(13) Uani 1.0 4 d .
C13 C -0.3404(6) 0.9646(4) 0.1612(3) 0.0378(10) Uani 1.0 4 d .
C14 C -0.3690(6) 1.0808(4) 0.1671(3) 0.0535(13) Uani 1.0 4 d .
C15 C -0.0704(6) 0.8408(4) 0.1479(3) 0.0363(11) Uani 1.0 4 d .
C16 C -0.1373(6) 0.7489(4) 0.2093(3) 0.0458(11) Uani 1.0 4 d .
C17 C -0.0738(8) 0.7823(5) 0.2950(3) 0.0647(15) Uani 1.0 4 d .
C18 C -0.0633(8) 0.6227(4) 0.1893(3) 0.0648(15) Uani 1.0 4 d .
H3 H -0.2694 1.0782 -0.0301 0.0544 Uiso 1.0 4 calc R
H6 H 0.3486 1.0162 0.0521 0.0580 Uiso 1.0 4 calc R
H7 H 0.2791 1.1572 -0.0504 0.0640 Uiso 1.0 4 calc R
H8 H -0.0266 1.1895 -0.0905 0.0632 Uiso 1.0 4 calc R
H10A H -0.4386 0.8383 0.0252 0.0550 Uiso 1.0 4 calc R
H10B H -0.2553 0.7558 0.0175 0.0550 Uiso 1.0 4 calc R
H11A H -0.5475 0.7184 0.1215 0.0692 Uiso 1.0 4 calc R
H11B H -0.3709 0.6319 0.1100 0.0692 Uiso 1.0 4 calc R
H12A H -0.3867 0.8958 0.2769 0.0663 Uiso 1.0 4 calc R
H12B H -0.5558 0.8702 0.2159 0.0663 Uiso 1.0 4 calc R
H14A H -0.3113 1.1350 0.1298 0.0641 Uiso 1.0 4 calc R
H14B H -0.4477 1.1117 0.2088 0.0641 Uiso 1.0 4 calc R
H17A H 0.0623 0.7822 0.2972 0.0776 Uiso 1.0 4 calc R
H17B H -0.1203 0.8633 0.3089 0.0776 Uiso 1.0 4 calc R
H17C H -0.1226 0.7228 0.3339 0.0776 Uiso 1.0 4 calc R
H18A H 0.0727 0.6231 0.1925 0.0778 Uiso 1.0 4 calc R
H18B H -0.1131 0.5639 0.2285 0.0778 Uiso 1.0 4 calc R
H18C H -0.1019 0.5999 0.1341 0.0778 Uiso 1.0 4 calc R

loop_
_atom_site_aniso_label
_atom_site_aniso_U_11
_atom_site_aniso_U_22
_atom_site_aniso_U_33
_atom_site_aniso_U_12
_atom_site_aniso_U_13
_atom_site_aniso_U_23
N1 0.035(2) 0.041(3) 0.051(3) 0.0028(18) -0.0032(18) 0.0013(18)
N2 0.048(3) 0.050(3) 0.054(3) -0.0040(19) 0.0014(19) 0.014(2)
C3 0.047(3) 0.048(3) 0.042(3) -0.001(3) -0.003(3) 0.005(3)
C4 0.042(3) 0.034(3) 0.034(3) 0.001(2) -0.001(2) 0.0005(19)
C5 0.040(3) 0.034(3) 0.040(3) 0.001(2) 0.001(2) 0.002(2)
C6 0.041(3) 0.045(3) 0.059(3) -0.000(3) -0.001(3) -0.002(3)
C7 0.053(4) 0.050(4) 0.057(3) -0.010(3) 0.012(3) -0.001(3)
C8 0.077(4) 0.040(3) 0.042(3) -0.007(3) 0.002(3) 0.010(3)
C9 0.032(3) 0.033(3) 0.037(3) 0.0015(18) -0.0039(19) 0.0016(19)
C10 0.045(3) 0.040(3) 0.052(3) -0.002(2) -0.004(3) -0.002(3)
C11 0.056(3) 0.050(3) 0.066(4) -0.011(3) -0.007(3) 0.011(3)
C12 0.053(3) 0.063(4) 0.050(3) 0.007(3) 0.012(3) 0.005(3)
C13 0.033(3) 0.044(3) 0.037(3) 0.004(2) -0.0034(19) -0.001(3)
C14 0.050(3) 0.054(3) 0.056(3) 0.010(3) 0.002(3) -0.008(3)
C15 0.040(3) 0.031(3) 0.038(3) 0.006(2) -0.002(2) -0.0005(19)
C16 0.055(3) 0.038(3) 0.045(3) -0.001(3) -0.005(3) 0.008(2)
C17 0.076(4) 0.069(4) 0.049(3) -0.005(3) -0.008(3) 0.016(3)
C18 0.074(4) 0.038(3) 0.083(4) 0.003(3) -0.004(3) 0.016(3)

loop_
_atom_type_symbol
_atom_type_description
_atom_type_scat_dispersion_real
_atom_type_scat_dispersion_imag
_atom_type_scat_source
C C 0.0033 0.0016
;
International Tables for Crystallography
(1992, Vol. C, Tables 4.2.6.8 and 6.1.1.4)
;
H H 0.0000 0.0000
;
International Tables for Crystallography
(1992, Vol. C, Table 6.1.1.4)
;
N N 0.0061 0.0033
;
International Tables for Crystallography
(1992, Vol. C, Tables 4.2.6.8 and 6.1.1.4)
;

loop_
_geom_angle_atom_site_label_1
_geom_angle_atom_site_label_2
_geom_angle_atom_site_label_3
_geom_angle
_geom_angle_publ_flag
C5 N1 C15 105.1(4) yes
C11 N2 C12 105.8(4) yes
C11 N2 C16 111.5(4) yes
C12 N2 C16 110.2(4) yes
C4 C3 C8 118.8(4) yes
C3 C4 C5 120.2(4) yes
C3 C4 C9 133.0(4) yes
C5 C4 C9 106.8(4) yes
N1 C5 C4 112.6(4) yes
N1 C5 C6 125.8(4) yes
C4 C5 C6 121.6(4) yes
C5 C6 C7 118.2(5) yes
C6 C7 C8 120.8(5) yes
C3 C8 C7 120.4(4) yes
C4 C9 C10 117.9(4) yes
C4 C9 C13 116.6(4) yes
C4 C9 C15 100.1(3) yes
C10 C9 C13 108.7(4) yes
C10 C9 C15 107.5(3) yes
C13 C9 C15 104.3(4) yes
C9 C10 C11 108.0(4) yes
N2 C11 C10 112.8(4) yes
N2 C12 C13 111.7(4) yes
C9 C13 C12 110.2(4) yes
C9 C13 C14 126.0(4) yes
C12 C13 C14 123.8(4) yes
N1 C15 C9 115.4(4) yes
N1 C15 C16 128.7(4) yes
C9 C15 C16 115.8(4) yes
N2 C16 C15 106.6(4) yes
N2 C16 C17 110.4(4) yes
N2 C16 C18 109.6(4) yes
C15 C16 C17 111.1(4) yes
C15 C16 C18 110.9(4) yes
C17 C16 C18 108.3(4) yes
C4 C3 H3 120.582 no
C8 C3 H3 120.585 no
C5 C6 H6 120.905 no
C7 C6 H6 120.912 no
C6 C7 H7 119.601 no
C8 C7 H7 119.605 no
C3 C8 H8 119.810 no
C7 C8 H8 119.814 no
C9 C10 H10A 110.101 no
C9 C10 H10B 110.100 no
C11 C10 H10A 110.102 no
C11 C10 H10B 110.096 no
H10A C10 H10B 108.437 no
N2 C11 H11A 109.019 no
N2 C11 H11B 109.030 no
C10 C11 H11A 109.026 no
C10 C11 H11B 109.025 no
H11A C11 H11B 107.803 no
N2 C12 H12A 109.275 no
N2 C12 H12B 109.273 no
C13 C12 H12A 109.279 no
C13 C12 H12B 109.279 no
H12A C12 H12B 107.932 no
C13 C14 H14A 119.999 no
C13 C14 H14B 120.005 no
H14A C14 H14B 119.996 no
C16 C17 H17A 109.469 no
C16 C17 H17B 109.469 no
C16 C17 H17C 109.464 no
H17A C17 H17B 109.475 no
H17A C17 H17C 109.476 no
H17B C17 H17C 109.474 no
C16 C18 H18A 109.471 no
C16 C18 H18B 109.470 no
C16 C18 H18C 109.469 no
H18A C18 H18B 109.480 no
H18A C18 H18C 109.464 no
H18B C18 H18C 109.474 no

loop_
_geom_bond_atom_site_label_1
_geom_bond_atom_site_label_2
_geom_bond_distance
_geom_bond_publ_flag
N1 C5 1.430(5) yes
N1 C15 1.291(6) yes
N2 C11 1.469(6) yes
N2 C12 1.477(6) yes
N2 C16 1.498(6) yes
C3 C4 1.372(6) yes
C3 C8 1.398(7) yes
C4 C5 1.386(6) yes
C4 C9 1.490(6) yes
C5 C6 1.378(6) yes
C6 C7 1.385(7) yes
C7 C8 1.382(7) yes
C9 C10 1.549(6) yes
C9 C13 1.513(6) yes
C9 C15 1.505(6) yes
C10 C11 1.540(7) yes
C12 C13 1.521(6) yes
C13 C14 1.300(7) yes
C15 C16 1.507(6) yes
C16 C17 1.523(6) yes
C16 C18 1.523(6) yes
C3 H3 0.950 no
C6 H6 0.950 no
C7 H7 0.950 no
C8 H8 0.950 no
C10 H10A 0.990 no
C10 H10B 0.990 no
C11 H11A 0.990 no
C11 H11B 0.990 no
C12 H12A 0.990 no
C12 H12B 0.990 no
C14 H14A 0.950 no
C14 H14B 0.950 no
C17 H17A 0.980 no
C17 H17B 0.980 no
C17 H17C 0.980 no
C18 H18A 0.980 no
C18 H18B 0.980 no
C18 H18C 0.980 no

loop_
_geom_contact_atom_site_label_1
_geom_contact_atom_site_label_2
_geom_contact_distance
_geom_contact_publ_flag
_geom_contact_site_symmetry_2
N1 C10 3.451(6) no .
N1 C13 3.332(6) no .
N1 C17 3.107(6) no .
N1 C18 3.153(6) no .
N2 C9 2.592(6) no .
C3 C6 2.798(7) no .
C3 C10 3.408(6) no .
C3 C13 3.384(6) no .
C3 C14 3.381(7) no .
C4 C7 2.759(6) no .
C4 C14 2.962(6) no .
C5 C8 2.744(6) no .
C5 C10 3.487(6) no .
C5 C13 3.378(6) no .
C6 C15 3.493(6) no .
C10 C12 2.871(6) no .
C10 C14 3.581(7) no .
C10 C16 2.946(6) no .
C10 C18 3.532(7) no .
C11 C13 2.852(7) no .
C11 C15 2.834(7) no .
C11 C18 2.913(7) no .
C12 C15 2.796(7) no .
C12 C17 2.936(7) no .
C13 C16 2.897(6) no .
C13 C17 3.539(7) no .
C14 C15 3.420(6) no .
N2 C14 3.475(6) no 3_445
C14 N2 3.475(6) no 3_455
N1 H6 2.7243 no .
N1 H10B 3.4293 no .
N1 H17A 2.8976 no .
N1 H17B 3.2902 no .
N1 H18A 2.9515 no .
N1 H18C 3.3563 no .
N2 H10A 3.1762 no .
N2 H10B 3.1374 no .
N2 H17A 3.3238 no .
N2 H17B 2.6748 no .
N2 H17C 2.6748 no .
N2 H18A 3.3146 no .
N2 H18B 2.6597 no .
N2 H18C 2.6597 no .
C3 H7 3.2671 no .
C3 H10A 3.3392 no .
C3 H10B 3.5391 no .
C3 H14A 2.7489 no .
C4 H6 3.2710 no .
C4 H8 3.2432 no .
C4 H10A 2.9138 no .
C4 H10B 2.7685 no .
C4 H14A 2.6348 no .
C5 H3 3.2523 no .
C5 H7 3.2310 no .
C5 H10B 3.4400 no .
C5 H14A 3.5247 no .
C6 H8 3.2600 no .
C7 H3 3.2709 no .
C8 H6 3.2664 no .
C9 H3 2.8854 no .
C9 H11A 3.1344 no .
C9 H11B 3.1765 no .
C9 H12A 3.1678 no .
C9 H12B 3.1158 no .
C9 H14A 2.6934 no .
C9 H14B 3.3593 no .
C9 H17B 3.5540 no .
C9 H18C 3.4845 no .
C10 H3 3.3885 no .
C10 H12B 3.1605 no .
C10 H18C 3.0620 no .
C11 H12A 3.2193 no .
C11 H12B 2.5160 no .
C11 H18B 3.2251 no .
C11 H18C 2.5669 no .
C12 H10A 3.2299 no .
C12 H11A 2.5181 no .
C12 H11B 3.2195 no .
C12 H14A 3.3495 no .
C12 H14B 2.6583 no .
C12 H17B 2.5938 no .
C12 H17C 3.2686 no .
C13 H3 3.4191 no .
C13 H10A 2.7230 no .
C13 H10B 3.3488 no .
C13 H11A 3.1600 no .
C13 H17B 3.1031 no .
C14 H3 3.3164 no .
C14 H10A 3.5783 no .
C14 H12A 2.7218 no .
C14 H12B 2.7966 no .
C15 H10A 3.3277 no .
C15 H10B 2.6871 no .
C15 H11B 3.2169 no .
C15 H12A 3.1674 no .
C15 H17A 2.7080 no .
C15 H17B 2.6795 no .
C15 H17C 3.3395 no .
C15 H18A 2.7087 no .
C15 H18B 3.3368 no .
C15 H18C 2.6706 no .
C16 H10B 3.2610 no .
C16 H11A 3.3025 no .
C16 H11B 2.6719 no .
C16 H12A 2.6583 no .
C16 H12B 3.2969 no .
C17 H12A 2.5923 no .
C17 H18A 2.6472 no .
C17 H18B 2.6544 no .
C17 H18C 3.3219 no .
C18 H10B 3.4649 no .
C18 H11B 2.5697 no .
C18 H17A 2.6509 no .
C18 H17B 3.3219 no .
C18 H17C 2.6504 no .
H3 H8 2.3537 no .
H3 H10A 3.0465 no .
H3 H14A 2.7156 no .
H6 H7 2.3425 no .
H7 H8 2.3236 no .
H10A H11A 2.2032 no .
H10A H11B 2.7083 no .
H10A H12B 3.2606 no .
H10B H11A 2.7400 no .
H10B H11B 2.2040 no .
H10B H18C 2.7975 no .
H11A H12A 3.4140 no .
H11A H12B 2.2792 no .
H11A H18C 3.4684 no .
H11B H12B 3.4166 no .
H11B H18A 3.4684 no .
H11B H18B 2.7896 no .
H11B H18C 2.0066 no .
H12A H14B 2.6624 no .
H12A H17A 3.4807 no .
H12A H17B 2.0203 no .
H12A H17C 2.8484 no .
H12B H14B 2.7717 no .
H12B H17B 3.4880 no .
H17A H18A 2.4534 no .
H17A H18B 2.9379 no .
H17A H18C 3.5463 no .
H17B H18A 3.5453 no .
H17B H18B 3.5506 no .
H17C H18A 2.9266 no .
H17C H18B 2.4606 no .
H17C H18C 3.5494 no .
N1 H10A 3.5126 no 2_565
N1 H10B 3.0512 no 2_565
N1 H11A 3.0922 no 1_655
N1 H12B 2.8451 no 1_655
N1 H18B 3.0802 no 3_555
N2 H8 3.5541 no 4_475
N2 H14B 2.5526 no 3_445
C3 H7 3.2711 no 2_475
C3 H11B 3.3344 no 2_565
C3 H12A 3.4738 no 4_474
C3 H17B 3.4602 no 4_474
C4 H11A 3.5556 no 2_565
C4 H11B 3.3101 no 2_565
C5 H10B 3.0562 no 2_565
C5 H11B 3.1560 no 2_565
C5 H17C 3.2670 no 3_555
C5 H18B 3.4954 no 3_555
C6 H10A 3.2133 no 1_655
C6 H10B 3.2536 no 2_565
C6 H11B 3.0445 no 2_565
C6 H17C 3.1164 no 3_555
C6 H18C 3.3607 no 2_565
C7 H3 3.5415 no 2_575
C7 H8 3.5731 no 2_575
C7 H11B 3.0515 no 2_565
C7 H14A 3.2675 no 2_575
C7 H17C 3.3945 no 3_555
C7 H18C 3.3283 no 2_565
C8 H7 3.2590 no 2_475
C8 H11B 3.2021 no 2_565
C8 H12A 2.9815 no 4_474
C8 H14A 3.1927 no 2_575
C8 H17B 3.5903 no 4_474
C9 H6 3.4375 no 1_455
C10 H6 3.2834 no 1_455
C10 H10A 3.5033 no 2_565
C10 H10B 3.3216 no 2_465
C10 H11A 3.5796 no 2_565
C11 H10B 3.3988 no 2_465
C11 H14B 3.1684 no 3_445
C12 H8 3.1972 no 4_475
C12 H14B 3.2326 no 3_445
C13 H6 2.9226 no 1_455
C13 H18A 3.5392 no 3_555
C14 H6 2.8637 no 1_455
C14 H8 3.0419 no 2_475
C14 H17A 3.1825 no 3_555
C14 H18A 3.1744 no 3_555
C15 H10A 3.5855 no 2_565
C15 H18B 3.4484 no 3_555
C17 H3 3.4457 no 4_475
C17 H7 3.3746 no 4_575
C17 H8 3.4498 no 4_475
C17 H14A 3.4404 no 3_545
C17 H18B 3.4008 no 3_555
C18 H17B 3.1458 no 3_545
H3 C7 3.5415 no 2_475
H3 C17 3.4457 no 4_474
H3 H6 3.1375 no 1_455
H3 H7 3.3804 no 1_455
H3 H7 3.2165 no 2_475
H3 H12A 3.3728 no 4_474
H3 H17B 2.8322 no 4_474
H3 H17C 3.2222 no 4_474
H3 H18C 3.5334 no 2_465
H6 C9 3.4375 no 1_655
H6 C10 3.2834 no 1_655
H6 C13 2.9226 no 1_655
H6 C14 2.8637 no 1_655
H6 H3 3.1375 no 1_655
H6 H8 3.4196 no 2_575
H6 H10A 2.5251 no 1_655
H6 H10B 3.2911 no 2_565
H6 H11A 3.5499 no 1_655
H6 H11B 3.4977 no 2_565
H6 H12B 3.2070 no 1_655
H6 H14A 3.0539 no 1_655
H6 H14B 3.1411 no 1_655
H6 H17C 3.3638 no 3_555
H6 H18C 3.3324 no 2_565
H7 C3 3.2711 no 2_575
H7 C8 3.2590 no 2_575
H7 C17 3.3746 no 4_574
H7 H3 3.3804 no 1_655
H7 H3 3.2165 no 2_575
H7 H8 3.1860 no 2_575
H7 H11B 3.4999 no 2_565
H7 H14A 2.7119 no 2_575
H7 H17A 2.8307 no 4_574
H7 H17B 3.3784 no 4_574
H7 H17C 3.3862 no 4_574
H7 H18C 3.2611 no 2_565
H8 N2 3.5541 no 4_474
H8 C7 3.5731 no 2_475
H8 C12 3.1972 no 4_474
H8 C14 3.0419 no 2_575
H8 C17 3.4498 no 4_474
H8 H6 3.4196 no 2_475
H8 H7 3.1860 no 2_475
H8 H12A 2.4507 no 4_474
H8 H12B 3.2979 no 4_474
H8 H14A 2.5586 no 2_575
H8 H14B 2.9789 no 2_575
H8 H17B 3.0859 no 4_474
H8 H17C 2.9741 no 4_474
H10A N1 3.5126 no 2_465
H10A C6 3.2133 no 1_455
H10A C10 3.5033 no 2_465
H10A C15 3.5855 no 2_465
H10A H6 2.5251 no 1_455
H10A H10B 2.6001 no 2_465
H10A H18A 3.5992 no 2_465
H10A H18C 2.9474 no 2_465
H10B N1 3.0512 no 2_465
H10B C5 3.0562 no 2_465
H10B C6 3.2536 no 2_465
H10B C10 3.3216 no 2_565
H10B C11 3.3988 no 2_565
H10B H6 3.2911 no 2_465
H10B H10A 2.6001 no 2_565
H10B H11A 2.7435 no 2_565
H11A N1 3.0922 no 1_455
H11A C4 3.5556 no 2_465
H11A C10 3.5796 no 2_465
H11A H6 3.5499 no 1_455
H11A H10B 2.7435 no 2_465
H11A H14B 3.0228 no 3_445
H11A H18A 3.1507 no 1_455
H11B C3 3.3344 no 2_465
H11B C4 3.3101 no 2_465
H11B C5 3.1560 no 2_465
H11B C6 3.0445 no 2_465
H11B C7 3.0515 no 2_465
H11B C8 3.2021 no 2_465
H11B H6 3.4977 no 2_465
H11B H7 3.4999 no 2_465
H11B H14B 3.2556 no 3_445
H12A C3 3.4738 no 4_475
H12A C8 2.9815 no 4_475
H12A H3 3.3728 no 4_475
H12A H8 2.4507 no 4_475
H12A H14B 3.3548 no 3_445
H12A H18A 3.4089 no 3_555
H12B N1 2.8451 no 1_455
H12B H6 3.2070 no 1_455
H12B H8 3.2979 no 4_475
H12B H14B 3.1024 no 3_445
H12B H17A 3.2051 no 1_455
H12B H18B 3.3249 no 3_455
H14A C7 3.2675 no 2_475
H14A C8 3.1927 no 2_475
H14A C17 3.4404 no 3_555
H14A H6 3.0539 no 1_455
H14A H7 2.7119 no 2_475
H14A H8 2.5586 no 2_475
H14A H17A 2.6970 no 3_555
H14A H17C 3.3232 no 3_555
H14A H18A 3.3873 no 3_555
H14B N2 2.5526 no 3_455
H14B C11 3.1684 no 3_455
H14B C12 3.2326 no 3_455
H14B H6 3.1411 no 1_455
H14B H8 2.9789 no 2_475
H14B H11A 3.0228 no 3_455
H14B H11B 3.2556 no 3_455
H14B H12A 3.3548 no 3_455
H14B H12B 3.1024 no 3_455
H14B H17A 3.3503 no 3_555
H14B H17C 3.3983 no 3_455
H14B H18A 3.1510 no 3_555
H14B H18B 3.3662 no 3_455
H17A C14 3.1825 no 3_545
H17A H7 2.8307 no 4_575
H17A H12B 3.2051 no 1_655
H17A H14A 2.6970 no 3_545
H17A H14B 3.3503 no 3_545
H17A H18B 3.1507 no 3_555
H17B C3 3.4602 no 4_475
H17B C8 3.5903 no 4_475
H17B C18 3.1458 no 3_555
H17B H3 2.8322 no 4_475
H17B H7 3.3784 no 4_575
H17B H8 3.0859 no 4_475
H17B H18A 2.8800 no 3_555
H17B H18B 2.8408 no 3_555
H17B H18C 3.1952 no 3_555
H17C C5 3.2670 no 3_545
H17C C6 3.1164 no 3_545
H17C C7 3.3945 no 3_545
H17C H3 3.2222 no 4_475
H17C H6 3.3638 no 3_545
H17C H7 3.3862 no 4_575
H17C H8 2.9741 no 4_475
H17C H14A 3.3232 no 3_545
H17C H14B 3.3983 no 3_445
H18A C13 3.5392 no 3_545
H18A C14 3.1744 no 3_545
H18A H10A 3.5992 no 2_565
H18A H11A 3.1507 no 1_655
H18A H12A 3.4089 no 3_545
H18A H14A 3.3873 no 3_545
H18A H14B 3.1510 no 3_545
H18A H17B 2.8800 no 3_545
H18B N1 3.0802 no 3_545
H18B C5 3.4954 no 3_545
H18B C15 3.4484 no 3_545
H18B C17 3.4008 no 3_545
H18B H12B 3.3249 no 3_445
H18B H14B 3.3662 no 3_445
H18B H17A 3.1507 no 3_545
H18B H17B 2.8408 no 3_545
H18C C6 3.3607 no 2_465
H18C C7 3.3283 no 2_465
H18C H3 3.5334 no 2_565
H18C H6 3.3324 no 2_465
H18C H7 3.2611 no 2_465
H18C H10A 2.9474 no 2_565
H18C H17B 3.1952 no 3_545

loop_
_geom_torsion_atom_site_label_1
_geom_torsion_atom_site_label_2
_geom_torsion_atom_site_label_3
_geom_torsion_atom_site_label_4
_geom_torsion
_geom_torsion_publ_flag
C5 N1 C15 C9 -0.9(4) no
C5 N1 C15 C16 -179.5(4) no
C15 N1 C5 C4 -0.3(4) no
C15 N1 C5 C6 178.7(4) no
C11 N2 C12 C13 -63.0(4) no
C12 N2 C11 C10 62.2(4) no
C11 N2 C16 C15 59.5(4) no
C11 N2 C16 C17 -179.8(3) no
C11 N2 C16 C18 -60.6(4) no
C16 N2 C11 C10 -57.6(5) no
C12 N2 C16 C15 -57.7(4) no
C12 N2 C16 C17 63.1(4) no
C12 N2 C16 C18 -177.8(3) no
C16 N2 C12 C13 57.7(4) no
C4 C3 C8 C7 0.4(6) no
C8 C3 C4 C5 -0.4(6) no
C8 C3 C4 C9 177.3(4) no
C3 C4 C5 N1 179.7(4) no
C3 C4 C5 C6 0.6(6) no
C3 C4 C9 C10 64.2(6) no
C3 C4 C9 C13 -67.9(6) no
C3 C4 C9 C15 -179.6(4) no
C5 C4 C9 C10 -117.8(4) no
C5 C4 C9 C13 110.0(4) no
C5 C4 C9 C15 -1.7(4) no
C9 C4 C5 N1 1.4(5) no
C9 C4 C5 C6 -177.7(3) no
N1 C5 C6 C7 -179.6(4) no
C4 C5 C6 C7 -0.7(6) no
C5 C6 C7 C8 0.6(7) no
C6 C7 C8 C3 -0.5(7) no
C4 C9 C10 C11 168.7(3) no
C4 C9 C13 C12 -168.3(3) no
C4 C9 C13 C14 8.9(6) no
C4 C9 C15 N1 1.6(4) no
C4 C9 C15 C16 -179.6(3) no
C10 C9 C13 C12 55.5(4) no
C10 C9 C13 C14 -127.3(4) no
C13 C9 C10 C11 -55.6(4) no
C10 C9 C15 N1 125.3(4) no
C10 C9 C15 C16 -55.9(4) no
C15 C9 C10 C11 56.7(4) no
C13 C9 C15 N1 -119.4(4) no
C13 C9 C15 C16 59.4(4) no
C15 C9 C13 C12 -58.9(4) no
C15 C9 C13 C14 118.2(4) no
C9 C10 C11 N2 -3.2(5) no
N2 C12 C13 C9 4.1(5) no
N2 C12 C13 C14 -173.1(4) no
N1 C15 C16 N2 176.9(4) no
N1 C15 C16 C17 56.6(6) no
N1 C15 C16 C18 -63.9(5) no
C9 C15 C16 N2 -1.7(5) no
C9 C15 C16 C17 -122.0(4) no
C9 C15 C16 C18 117.5(4) no
